data_7160761
loop_
_publ_author_name
'Banga, Shefali'
'Babu, Srinivasarao Arulananda'

_publ_section_title
;
 Modification of fluorene and fluorenone core <i>via</i> C-H
 functionalization.
;
_journal_issue 42
_journal_name_full 'Organic &amp; biomolecular chemistry'
_journal_page_first 9692
_journal_page_last 9712
_journal_paper_doi 10.1039/d5ob01242b
_journal_volume 23
_journal_year 2025
_chemical_formula_moiety 'C30 H20 N2 O2'
_chemical_formula_sum 'C30 H20 N2 O2'
_chemical_formula_weight 440.48
_chemical_name_systematic C30H20N2O2
_space_group_crystal_system monoclinic
_space_group_IT_number 14
_space_group_name_Hall '-P 2yn'
_space_group_name_H-M_alt 'P 1 21/n 1'
_atom_sites_solution_hydrogens mixed
_atom_sites_solution_primary dual
_audit_creation_date 2023-09-11
_audit_creation_method
;
Olex2 1.5
(compiled 2022.04.07 svn.rca3783a0 for OlexSys, GUI svn.r6498)
;
_audit_update_record
;
2025-01-10 deposited with the CCDC.	2025-09-30 downloaded from the CCDC.
;
_cell_angle_alpha 90
_cell_angle_beta 117.568(7)
_cell_angle_gamma 90
_cell_formula_units_Z 4
_cell_length_a 15.2374(9)
_cell_length_b 10.3904(5)
_cell_length_c 16.2165(9)
_cell_measurement_reflns_used 12340
_cell_measurement_temperature 293
_cell_measurement_theta_max 31.5270
_cell_measurement_theta_min 2.6360
_cell_volume 2275.9(3)
_computing_cell_refinement 'CrystalClear-SM Expert 2.0 r7 (Rigaku, 2011)'
_computing_data_collection 'CrystalClear-SM Expert 2.0 r7 (Rigaku, 2011)'
_computing_data_reduction 'CrystalClear-SM Expert 2.0 r7 (Rigaku, 2011)'
_computing_molecular_graphics 'Olex2 1.5 (Dolomanov et al., 2009)'
_computing_publication_material 'Olex2 1.5 (Dolomanov et al., 2009)'
_computing_structure_refinement 'SHELXL 2018/3 (Sheldrick, 2015)'
_computing_structure_solution 'SHELXT 2014/4 (Sheldrick, 2014)'
_diffrn_ambient_temperature 293
_diffrn_detector CCD
_diffrn_detector_area_resol_mean 28.5714
_diffrn_detector_type 'Rigaku Saturn724+'
_diffrn_measured_fraction_theta_full 0.998
_diffrn_measured_fraction_theta_max 0.979
_diffrn_measurement_details
;
List of Runs (angles in degrees, time in seconds):

  # Type    Start    End  Width  t~exp~   \w     \q     \k     \f   Frames
#--------------------------------------------------------------------------
  1  \w    -69.00 118.80   0.30   20.00    --   29.89  54.00   0.00  626
  2  \w    -69.00 118.80   0.30   20.00    --   29.89  54.00  90.00  626
  3  \w    -69.00 118.80   0.30   20.00    --   29.89  54.00  90.00  626
  4  \w    -69.00 118.80   0.30   20.00    --   29.89  54.00-150.00  626
  5  \w    -20.00   6.10   0.30   20.00    --   29.89  54.00-150.00   87
  6  \w     72.00  97.80   0.30   20.00    --   29.89  54.00-150.00   86
  7  \w    -24.00   1.20   0.30   20.00    --   29.89  54.00  30.00   84
  8  \w    -62.00 -15.80   0.30   20.00    --   29.89  54.00 -60.00  154
  9  \w     -6.00  20.10   0.30   20.00    --   29.89  54.00   0.00   87
;
_diffrn_measurement_device 'AFC12 (Right): Kappa 3 circle'
_diffrn_measurement_device_type 'Rigaku Saturn724+ (2x2 bin mode)'
_diffrn_measurement_method 'profile data from \w-scans'
_diffrn_measurement_specimen_support 'Mitegen 50um'
_diffrn_orient_matrix_type 'CrysAlisPro convention (1999,Acta A55,543-557)'
_diffrn_orient_matrix_UB_11 -0.0391937000
_diffrn_orient_matrix_UB_12 -0.0141589000
_diffrn_orient_matrix_UB_13 -0.0447524000
_diffrn_orient_matrix_UB_21 -0.0191005000
_diffrn_orient_matrix_UB_22 0.0630239000
_diffrn_orient_matrix_UB_23 -0.0027662000
_diffrn_orient_matrix_UB_31 0.0292406000
_diffrn_orient_matrix_UB_32 0.0221065000
_diffrn_orient_matrix_UB_33 -0.0206970000
_diffrn_radiation_collimation 0.3
_diffrn_radiation_monochromator Confocal
_diffrn_radiation_probe x-ray
_diffrn_radiation_type 'Mo K\a'
_diffrn_radiation_wavelength 0.71073
_diffrn_reflns_av_R_equivalents 0.0344
_diffrn_reflns_av_unetI/netI 0.0221
_diffrn_reflns_Laue_measured_fraction_full 0.998
_diffrn_reflns_Laue_measured_fraction_max 0.979
_diffrn_reflns_limit_h_max 23
_diffrn_reflns_limit_h_min -23
_diffrn_reflns_limit_k_max 14
_diffrn_reflns_limit_k_min -15
_diffrn_reflns_limit_l_max 24
_diffrn_reflns_limit_l_min -24
_diffrn_reflns_number 50891
_diffrn_reflns_point_group_measured_fraction_full 0.998
_diffrn_reflns_point_group_measured_fraction_max 0.979
_diffrn_reflns_theta_full 25.242
_diffrn_reflns_theta_max 32.761
_diffrn_reflns_theta_min 2.502
_diffrn_source 'Rotating Anode'
_diffrn_source_current 24.0
_diffrn_source_power 1.2
_diffrn_source_target Mo
_diffrn_source_type 'Rotating Anode'
_diffrn_source_voltage 50.0
_exptl_absorpt_coefficient_mu 0.081
_exptl_absorpt_correction_T_max 1.00000
_exptl_absorpt_correction_T_min 0.73095
_exptl_absorpt_correction_type multi-scan
_exptl_absorpt_process_details
;
CrysAlisPro 1.171.39.35c (Rigaku Oxford Diffraction, 2017)
Empirical absorption correction using spherical harmonics,
 implemented in SCALE3 ABSPACK scaling algorithm.
;
_exptl_crystal_colour 'clear yellowish yellow'
_exptl_crystal_colour_lustre clear
_exptl_crystal_colour_modifier yellowish
_exptl_crystal_colour_primary yellow
_exptl_crystal_density_diffrn 1.286
_exptl_crystal_description block
_exptl_crystal_F_000 920
_exptl_crystal_size_max 0.3
_exptl_crystal_size_mid 0.3
_exptl_crystal_size_min 0.3
_refine_diff_density_max 0.330
_refine_diff_density_min -0.213
_refine_diff_density_rms 0.046
_refine_ls_extinction_method none
_refine_ls_goodness_of_fit_ref 1.057
_refine_ls_hydrogen_treatment mixed
_refine_ls_matrix_type full
_refine_ls_number_parameters 312
_refine_ls_number_reflns 8237
_refine_ls_number_restraints 0
_refine_ls_restrained_S_all 1.057
_refine_ls_R_factor_all 0.0847
_refine_ls_R_factor_gt 0.0594
_refine_ls_shift/su_max 0.002
_refine_ls_shift/su_mean 0.000
_refine_ls_structure_factor_coef Fsqd
_refine_ls_weighting_details 'w=1/[\s^2^(Fo^2^)+(0.1127P)^2^+0.2134P] where P=(Fo^2^+2Fc^2^)/3'
_refine_ls_weighting_scheme calc
_refine_ls_wR_factor_gt 0.1754
_refine_ls_wR_factor_ref 0.2057
_reflns_Friedel_coverage 0.000
_reflns_number_gt 5592
_reflns_number_total 8237
_reflns_threshold_expression 'I > 2\s(I)'
_cod_data_source_file d5ob01242b2.cif
_cod_data_source_block sb_537_30_08_2023
_cod_depositor_comments 'Adding full bibliography for 7160761--7160762.cif.'
_cod_database_code 7160761
_shelx_shelxl_version_number 2018/3
_shelx_space_group_comment
;
The symmetry employed for this shelxl refinement is uniquely defined
by the following loop, which should always be used as a source of
symmetry information in preference to the above space-group names.
They are only intended as comments.
;
_shelx_estimated_absorpt_t_max 0.984
_shelx_estimated_absorpt_t_min 0.976
_olex2_refinement_description
;
1. Fixed Uiso
 At 1.2 times of:
  All C(H) groups
 At 1.5 times of:
  All C(H,H,H) groups
2.a Aromatic/amide H refined with riding coordinates:
 C00D(H00D), C00E(H00E), C00I(H00I), C00K(H00K), C00L(H00L), C00M(H00M),
 C00N(H00N), C00O(H00O), C00P(H00P), C00Q(H00Q), C00R(H00R), C00T(H00T),
 C00U(H00U), C00V(H00V), C00W(H00W), C00X(H00X)
2.b Idealised Me refined as rotating group:
 C00Y(H00A,H00B,H00C)
;
_olex2_submission_original_sample_id SB_537
_olex2_submission_special_instructions 'No special instructions were received'
_oxdiff_exptl_absorpt_empirical_details
;
Empirical correction (ABSPACK) includes:
- Absorption correction using spherical harmonics
- Frame scaling
;
_oxdiff_exptl_absorpt_empirical_full_max 1.308
_oxdiff_exptl_absorpt_empirical_full_min 0.775

loop_
_space_group_symop_operation_xyz
'x, y, z'
'-x+1/2, y+1/2, -z+1/2'
'-x, -y, -z'
'x-1/2, -y-1/2, z-1/2'

loop_
_atom_site_label
_atom_site_type_symbol
_atom_site_fract_x
_atom_site_fract_y
_atom_site_fract_z
_atom_site_U_iso_or_equiv
_atom_site_adp_type
_atom_site_occupancy
_atom_site_site_symmetry_order
_atom_site_calc_flag
_atom_site_refinement_flags_posn
_atom_site_refinement_flags_adp
_atom_site_refinement_flags_occupancy
_atom_site_disorder_assembly
_atom_site_disorder_group
O001 O 0.14226(7) 0.47126(11) 0.40616(7) 0.0596(3) Uani 1 1 d . . . . .
N002 N 0.27043(7) 0.46962(11) 0.55372(7) 0.0450(2) Uani 1 1 d . . . . .
O003 O 0.52524(8) 0.37803(11) 0.32038(9) 0.0684(3) Uani 1 1 d . . . . .
N004 N 0.38530(9) 0.33953(14) 0.71008(9) 0.0620(3) Uani 1 1 d . . . . .
C005 C 0.22426(8) 0.41573(11) 0.60390(8) 0.0414(2) Uani 1 1 d . . . . .
C006 C 0.34750(8) 0.45096(11) 0.39615(8) 0.0407(2) Uani 1 1 d . . . . .
C007 C 0.28834(9) 0.35098(12) 0.68846(9) 0.0456(3) Uani 1 1 d . . . . .
C008 C 0.33127(8) 0.66967(11) 0.43847(8) 0.0427(2) Uani 1 1 d . . . . .
C009 C 0.22883(8) 0.49147(12) 0.46074(8) 0.0421(2) Uani 1 1 d . . . . .
C00A C 0.42233(9) 0.49240(12) 0.37444(8) 0.0436(2) Uani 1 1 d . . . . .
C00B C 0.33015(9) 0.31083(12) 0.37431(8) 0.0444(2) Uani 1 1 d . . . . .
C00C C 0.30314(8) 0.53903(11) 0.43015(7) 0.0403(2) Uani 1 1 d . . . . .
C00D C 0.12538(9) 0.42492(13) 0.57748(10) 0.0505(3) Uani 1 1 d . . . . .
H00D H 0.083578 0.466159 0.522175 0.061 Uiso 1 1 calc R U . . .
C00E C 0.45314(9) 0.61870(12) 0.38518(10) 0.0496(3) Uani 1 1 d . . . . .
H00E H 0.503711 0.644304 0.371880 0.060 Uiso 1 1 calc R U . . .
C00F C 0.28137(9) 0.77038(12) 0.46742(8) 0.0444(2) Uani 1 1 d . . . . .
C00G C 0.39395(9) 0.27000(12) 0.33883(8) 0.0477(3) Uani 1 1 d . . . . .
C00H C 0.24768(11) 0.29975(13) 0.74479(9) 0.0516(3) Uani 1 1 d . . . . .
C00I C 0.33639(10) 0.86118(14) 0.53496(10) 0.0547(3) Uani 1 1 d . . . . .
H00I H 0.405162 0.857717 0.563355 0.066 Uiso 1 1 calc R U . . .
C00J C 0.45720(9) 0.38018(13) 0.34024(9) 0.0487(3) Uani 1 1 d . . . . .
C00K C 0.40649(9) 0.70697(12) 0.41649(9) 0.0491(3) Uani 1 1 d . . . . .
H00K H 0.425689 0.792876 0.423016 0.059 Uiso 1 1 calc R U . . .
C00L C 0.17850(9) 0.78040(13) 0.42516(10) 0.0500(3) Uani 1 1 d . . . . .
H00L H 0.140092 0.721284 0.379635 0.060 Uiso 1 1 calc R U . . .
C00M C 0.14490(11) 0.31129(15) 0.71521(11) 0.0582(3) Uani 1 1 d . . . . .
H00M H 0.117631 0.277441 0.751338 0.070 Uiso 1 1 calc R U . . .
C00N C 0.26468(11) 0.22330(14) 0.38063(10) 0.0568(3) Uani 1 1 d . . . . .
H00N H 0.221889 0.248327 0.403983 0.068 Uiso 1 1 calc R U . . .
C00O C 0.39317(11) 0.14446(14) 0.30913(9) 0.0565(3) Uani 1 1 d . . . . .
H00O H 0.435552 0.118917 0.285431 0.068 Uiso 1 1 calc R U . . .
C00P C 0.08629(10) 0.37182(15) 0.63405(11) 0.0585(3) Uani 1 1 d . . . . .
H00P H 0.018774 0.378664 0.615048 0.070 Uiso 1 1 calc R U . . .
C00Q C 0.28990(12) 0.95685(15) 0.56048(11) 0.0624(4) Uani 1 1 d . . . . .
H00Q H 0.328134 1.015878 0.606171 0.075 Uiso 1 1 calc R U . . .
C00R C 0.13248(11) 0.87734(14) 0.45000(12) 0.0594(3) Uani 1 1 d . . . . .
H00R H 0.063773 0.883220 0.420058 0.071 Uiso 1 1 calc R U . . .
C00S C 0.18789(12) 0.96581(14) 0.51917(12) 0.0624(4) Uani 1 1 d . . . . .
C00T C 0.32712(12) 0.05815(14) 0.31591(10) 0.0634(4) Uani 1 1 d . . . . .
H00T H 0.325094 -0.026523 0.296515 0.076 Uiso 1 1 calc R U . . .
C00U C 0.26438(13) 0.09706(15) 0.35125(11) 0.0648(4) Uani 1 1 d . . . . .
H00U H 0.220994 0.037689 0.355518 0.078 Uiso 1 1 calc R U . . .
C00V C 0.31403(14) 0.23794(17) 0.82814(12) 0.0709(4) Uani 1 1 d . . . . .
H00V H 0.291244 0.204014 0.867790 0.085 Uiso 1 1 calc R U . . .
C00W C 0.44361(13) 0.2793(2) 0.78841(14) 0.0835(6) Uani 1 1 d . . . . .
H00W H 0.510102 0.270073 0.803653 0.100 Uiso 1 1 calc R U . . .
C00X C 0.41131(16) 0.2283(2) 0.85004(14) 0.0888(6) Uani 1 1 d . . . . .
H00X H 0.455862 0.188633 0.904980 0.107 Uiso 1 1 calc R U . . .
C00Y C 0.13789(17) 1.0681(2) 0.54837(19) 0.0966(7) Uani 1 1 d . . . . .
H00A H 0.138736 1.043288 0.605759 0.145 Uiso 1 1 calc R U . . .
H00B H 0.070625 1.078061 0.501104 0.145 Uiso 1 1 calc R U . . .
H00C H 0.172447 1.148211 0.556877 0.145 Uiso 1 1 calc R U . . .
H002 H 0.3329(13) 0.4811(15) 0.5879(11) 0.053(4) Uiso 1 1 d . . . . .

loop_
_atom_site_aniso_label
_atom_site_aniso_U_11
_atom_site_aniso_U_22
_atom_site_aniso_U_33
_atom_site_aniso_U_23
_atom_site_aniso_U_13
_atom_site_aniso_U_12
O001 0.0409(5) 0.0875(7) 0.0500(5) 0.0016(5) 0.0208(4) -0.0100(4)
N002 0.0366(5) 0.0578(6) 0.0460(5) 0.0072(4) 0.0237(4) -0.0017(4)
O003 0.0724(7) 0.0684(7) 0.0921(8) 0.0021(6) 0.0615(6) 0.0089(5)
N004 0.0445(6) 0.0793(8) 0.0632(7) 0.0224(6) 0.0258(5) 0.0042(5)
C005 0.0419(5) 0.0445(5) 0.0459(5) 0.0011(4) 0.0272(5) -0.0022(4)
C006 0.0387(5) 0.0456(6) 0.0413(5) 0.0057(4) 0.0216(4) 0.0029(4)
C007 0.0451(6) 0.0490(6) 0.0481(6) 0.0041(5) 0.0260(5) -0.0024(5)
C008 0.0405(5) 0.0454(6) 0.0469(5) 0.0040(4) 0.0243(5) 0.0028(4)
C009 0.0396(5) 0.0462(6) 0.0459(5) 0.0020(4) 0.0243(5) -0.0009(4)
C00A 0.0436(6) 0.0468(6) 0.0482(6) 0.0062(4) 0.0277(5) 0.0049(4)
C00B 0.0439(6) 0.0465(6) 0.0418(5) 0.0040(4) 0.0190(5) 0.0018(4)
C00C 0.0365(5) 0.0478(6) 0.0408(5) 0.0048(4) 0.0215(4) 0.0020(4)
C00D 0.0436(6) 0.0590(7) 0.0577(7) 0.0061(5) 0.0310(5) 0.0020(5)
C00E 0.0477(6) 0.0509(6) 0.0630(7) 0.0074(5) 0.0364(6) 0.0018(5)
C00F 0.0460(6) 0.0449(6) 0.0476(6) 0.0015(4) 0.0263(5) 0.0018(5)
C00G 0.0483(6) 0.0505(6) 0.0439(6) 0.0019(5) 0.0210(5) 0.0056(5)
C00H 0.0631(7) 0.0499(6) 0.0533(6) 0.0029(5) 0.0365(6) -0.0051(6)
C00I 0.0491(7) 0.0554(7) 0.0562(7) -0.0044(5) 0.0214(6) -0.0015(5)
C00J 0.0488(6) 0.0541(7) 0.0503(6) 0.0056(5) 0.0291(5) 0.0089(5)
C00K 0.0491(6) 0.0448(6) 0.0633(7) 0.0058(5) 0.0345(6) 0.0002(5)
C00L 0.0454(6) 0.0521(7) 0.0569(7) -0.0093(5) 0.0274(5) -0.0015(5)
C00M 0.0670(8) 0.0614(8) 0.0669(8) 0.0011(6) 0.0485(7) -0.0080(6)
C00N 0.0583(8) 0.0542(7) 0.0611(8) 0.0017(6) 0.0304(6) -0.0071(6)
C00O 0.0614(8) 0.0551(7) 0.0471(6) -0.0020(5) 0.0202(6) 0.0085(6)
C00P 0.0506(7) 0.0685(9) 0.0734(9) 0.0033(7) 0.0430(7) -0.0015(6)
C00Q 0.0672(9) 0.0551(8) 0.0639(8) -0.0154(6) 0.0294(7) -0.0060(6)
C00R 0.0489(7) 0.0590(8) 0.0794(9) -0.0088(7) 0.0374(7) 0.0019(6)
C00S 0.0689(9) 0.0531(7) 0.0802(10) -0.0122(7) 0.0471(8) -0.0014(6)
C00T 0.0737(10) 0.0484(7) 0.0539(7) -0.0028(5) 0.0174(7) -0.0013(6)
C00U 0.0712(9) 0.0525(7) 0.0648(8) -0.0001(6) 0.0264(7) -0.0124(7)
C00V 0.0841(11) 0.0703(10) 0.0635(9) 0.0213(7) 0.0387(8) -0.0033(8)
C00W 0.0533(8) 0.1085(15) 0.0815(11) 0.0407(11) 0.0250(8) 0.0099(9)
C00X 0.0806(12) 0.1031(14) 0.0737(11) 0.0422(10) 0.0280(9) 0.0077(10)
C00Y 0.0967(14) 0.0744(12) 0.141(2) -0.0407(12) 0.0745(15) -0.0025(10)

loop_
_atom_type_symbol
_atom_type_description
_atom_type_scat_dispersion_real
_atom_type_scat_dispersion_imag
_atom_type_scat_source
C C 0.0033 0.0016 'International Tables Vol C Tables 4.2.6.8 and 6.1.1.4'
H H 0.0000 0.0000 'International Tables Vol C Tables 4.2.6.8 and 6.1.1.4'
N N 0.0061 0.0033 'International Tables Vol C Tables 4.2.6.8 and 6.1.1.4'
O O 0.0106 0.0060 'International Tables Vol C Tables 4.2.6.8 and 6.1.1.4'

loop_
_geom_angle_atom_site_label_1
_geom_angle_atom_site_label_2
_geom_angle_atom_site_label_3
_geom_angle
_geom_angle_site_symmetry_1
_geom_angle_site_symmetry_3
_geom_angle_publ_flag
C005 N002 H002 112.5(10) . . ?
C009 N002 C005 127.19(10) . . ?
C009 N002 H002 120.0(10) . . ?
C00W N004 C007 117.18(13) . . ?
N002 C005 C007 115.91(10) . . ?
C00D C005 N002 124.20(11) . . ?
C00D C005 C007 119.87(10) . . ?
C00A C006 C00B 108.31(10) . . ?
C00C C006 C00A 119.70(11) . . ?
C00C C006 C00B 131.99(10) . . ?
N004 C007 C005 117.87(10) . . ?
N004 C007 C00H 123.15(12) . . ?
C00H C007 C005 118.96(11) . . ?
C00C C008 C00F 121.91(10) . . ?
C00K C008 C00C 119.27(11) . . ?
C00K C008 C00F 118.79(11) . . ?
O001 C009 N002 124.73(10) . . ?
O001 C009 C00C 122.70(10) . . ?
N002 C009 C00C 112.52(9) . . ?
C006 C00A C00J 108.86(10) . . ?
C00E C00A C006 121.87(11) . . ?
C00E C00A C00J 129.27(10) . . ?
C00G C00B C006 108.15(10) . . ?
C00N C00B C006 132.52(12) . . ?
C00N C00B C00G 119.30(12) . . ?
C006 C00C C008 119.20(10) . . ?
C006 C00C C009 119.24(10) . . ?
C008 C00C C009 121.52(10) . . ?
C005 C00D H00D 119.9 . . ?
C005 C00D C00P 120.21(12) . . ?
C00P C00D H00D 119.9 . . ?
C00A C00E H00E 120.9 . . ?
C00A C00E C00K 118.17(11) . . ?
C00K C00E H00E 120.9 . . ?
C00I C00F C008 120.90(11) . . ?
C00I C00F C00L 117.80(11) . . ?
C00L C00F C008 121.25(11) . . ?
C00B C00G C00J 109.09(11) . . ?
C00O C00G C00B 121.95(13) . . ?
C00O C00G C00J 128.96(12) . . ?
C00M C00H C007 119.54(12) . . ?
C00V C00H C007 116.91(13) . . ?
C00V C00H C00M 123.55(12) . . ?
C00F C00I H00I 119.5 . . ?
C00Q C00I C00F 120.93(13) . . ?
C00Q C00I H00I 119.5 . . ?
O003 C00J C00A 127.25(12) . . ?
O003 C00J C00G 127.21(12) . . ?
C00G C00J C00A 105.51(10) . . ?
C008 C00K H00K 119.1 . . ?
C00E C00K C008 121.71(12) . . ?
C00E C00K H00K 119.1 . . ?
C00F C00L H00L 119.5 . . ?
C00R C00L C00F 121.01(12) . . ?
C00R C00L H00L 119.5 . . ?
C00H C00M H00M 120.1 . . ?
C00P C00M C00H 119.80(11) . . ?
C00P C00M H00M 120.1 . . ?
C00B C00N H00N 120.7 . . ?
C00B C00N C00U 118.67(14) . . ?
C00U C00N H00N 120.7 . . ?
C00G C00O H00O 121.0 . . ?
C00G C00O C00T 117.97(14) . . ?
C00T C00O H00O 121.0 . . ?
C00D C00P H00P 119.2 . . ?
C00M C00P C00D 121.60(12) . . ?
C00M C00P H00P 119.2 . . ?
C00I C00Q H00Q 119.4 . . ?
C00S C00Q C00I 121.17(13) . . ?
C00S C00Q H00Q 119.4 . . ?
C00L C00R H00R 119.6 . . ?
C00L C00R C00S 120.85(13) . . ?
C00S C00R H00R 119.6 . . ?
C00Q C00S C00R 118.21(13) . . ?
C00Q C00S C00Y 120.94(15) . . ?
C00R C00S C00Y 120.85(16) . . ?
C00O C00T H00T 119.7 . . ?
C00U C00T C00O 120.58(14) . . ?
C00U C00T H00T 119.7 . . ?
C00N C00U H00U 119.2 . . ?
C00T C00U C00N 121.52(14) . . ?
C00T C00U H00U 119.2 . . ?
C00H C00V H00V 120.2 . . ?
C00X C00V C00H 119.64(14) . . ?
C00X C00V H00V 120.2 . . ?
N004 C00W H00W 118.0 . . ?
N004 C00W C00X 124.07(16) . . ?
C00X C00W H00W 118.0 . . ?
C00V C00X C00W 119.01(16) . . ?
C00V C00X H00X 120.5 . . ?
C00W C00X H00X 120.5 . . ?
C00S C00Y H00A 109.5 . . ?
C00S C00Y H00B 109.5 . . ?
C00S C00Y H00C 109.5 . . ?
H00A C00Y H00B 109.5 . . ?
H00A C00Y H00C 109.5 . . ?
H00B C00Y H00C 109.5 . . ?

loop_
_geom_bond_atom_site_label_1
_geom_bond_atom_site_label_2
_geom_bond_distance
_geom_bond_site_symmetry_2
_geom_bond_publ_flag
O001 C009 1.2194(15) . ?
N002 C005 1.4143(13) . ?
N002 C009 1.3574(15) . ?
N002 H002 0.860(17) . ?
O003 C00J 1.2199(14) . ?
N004 C007 1.3566(17) . ?
N004 C00W 1.323(2) . ?
C005 C007 1.4308(17) . ?
C005 C00D 1.3657(16) . ?
C006 C00A 1.4074(15) . ?
C006 C00B 1.4928(17) . ?
C006 C00C 1.3940(16) . ?
C007 C00H 1.4233(16) . ?
C008 C00C 1.4110(17) . ?
C008 C00F 1.4913(16) . ?
C008 C00K 1.4033(15) . ?
C009 C00C 1.5140(14) . ?
C00A C00E 1.3774(18) . ?
C00A C00J 1.4906(17) . ?
C00B C00G 1.4050(17) . ?
C00B C00N 1.3883(18) . ?
C00D H00D 0.9300 . ?
C00D C00P 1.4165(17) . ?
C00E H00E 0.9300 . ?
C00E C00K 1.3922(17) . ?
C00F C00I 1.3938(18) . ?
C00F C00L 1.3939(18) . ?
C00G C00J 1.4897(19) . ?
C00G C00O 1.3886(19) . ?
C00H C00M 1.415(2) . ?
C00H C00V 1.413(2) . ?
C00I H00I 0.9300 . ?
C00I C00Q 1.390(2) . ?
C00K H00K 0.9300 . ?
C00L H00L 0.9300 . ?
C00L C00R 1.3893(18) . ?
C00M H00M 0.9300 . ?
C00M C00P 1.356(2) . ?
C00N H00N 0.9300 . ?
C00N C00U 1.395(2) . ?
C00O H00O 0.9300 . ?
C00O C00T 1.390(2) . ?
C00P H00P 0.9300 . ?
C00Q H00Q 0.9300 . ?
C00Q C00S 1.382(2) . ?
C00R H00R 0.9300 . ?
C00R C00S 1.393(2) . ?
C00S C00Y 1.506(2) . ?
C00T H00T 0.9300 . ?
C00T C00U 1.383(2) . ?
C00U H00U 0.9300 . ?
C00V H00V 0.9300 . ?
C00V C00X 1.359(3) . ?
C00W H00W 0.9300 . ?
C00W C00X 1.406(3) . ?
C00X H00X 0.9300 . ?
C00Y H00A 0.9600 . ?
C00Y H00B 0.9600 . ?
C00Y H00C 0.9600 . ?

loop_
_geom_torsion_atom_site_label_1
_geom_torsion_atom_site_label_2
_geom_torsion_atom_site_label_3
_geom_torsion_atom_site_label_4
_geom_torsion
_geom_torsion_site_symmetry_1
_geom_torsion_site_symmetry_2
_geom_torsion_site_symmetry_3
_geom_torsion_site_symmetry_4
_geom_torsion_publ_flag
O001 C009 C00C C006 -81.83(16) . . . . ?
O001 C009 C00C C008 100.55(15) . . . . ?
N002 C005 C007 N004 -4.13(18) . . . . ?
N002 C005 C007 C00H 177.04(11) . . . . ?
N002 C005 C00D C00P -177.67(12) . . . . ?
N002 C009 C00C C006 95.69(13) . . . . ?
N002 C009 C00C C008 -81.93(14) . . . . ?
N004 C007 C00H C00M -177.38(14) . . . . ?
N004 C007 C00H C00V 1.9(2) . . . . ?
N004 C00W C00X C00V 1.5(4) . . . . ?
C005 N002 C009 O001 2.8(2) . . . . ?
C005 N002 C009 C00C -174.69(11) . . . . ?
C005 C007 C00H C00M 1.39(19) . . . . ?
C005 C007 C00H C00V -179.31(13) . . . . ?
C005 C00D C00P C00M 0.2(2) . . . . ?
C006 C00A C00E C00K -1.46(19) . . . . ?
C006 C00A C00J O003 -175.23(13) . . . . ?
C006 C00A C00J C00G 2.71(13) . . . . ?
C006 C00B C00G C00J 2.34(13) . . . . ?
C006 C00B C00G C00O -177.92(11) . . . . ?
C006 C00B C00N C00U 177.81(13) . . . . ?
C007 N004 C00W C00X -0.6(3) . . . . ?
C007 C005 C00D C00P 0.7(2) . . . . ?
C007 C00H C00M C00P -0.6(2) . . . . ?
C007 C00H C00V C00X -1.0(3) . . . . ?
C008 C00F C00I C00Q 178.54(13) . . . . ?
C008 C00F C00L C00R -177.60(13) . . . . ?
C009 N002 C005 C007 153.26(12) . . . . ?
C009 N002 C005 C00D -28.3(2) . . . . ?
C00A C006 C00B C00G -0.62(13) . . . . ?
C00A C006 C00B C00N -178.68(13) . . . . ?
C00A C006 C00C C008 2.68(16) . . . . ?
C00A C006 C00C C009 -175.00(10) . . . . ?
C00A C00E C00K C008 1.1(2) . . . . ?
C00B C006 C00A C00E 178.46(11) . . . . ?
C00B C006 C00A C00J -1.36(13) . . . . ?
C00B C006 C00C C008 -175.94(11) . . . . ?
C00B C006 C00C C009 6.38(18) . . . . ?
C00B C00G C00J O003 174.83(13) . . . . ?
C00B C00G C00J C00A -3.10(13) . . . . ?
C00B C00G C00O C00T -0.41(19) . . . . ?
C00B C00N C00U C00T -0.3(2) . . . . ?
C00C C006 C00A C00E -0.45(18) . . . . ?
C00C C006 C00A C00J 179.72(10) . . . . ?
C00C C006 C00B C00G 178.12(12) . . . . ?
C00C C006 C00B C00N 0.1(2) . . . . ?
C00C C008 C00F C00I 133.40(13) . . . . ?
C00C C008 C00F C00L -49.42(17) . . . . ?
C00C C008 C00K C00E 1.07(19) . . . . ?
C00D C005 C007 N004 177.36(13) . . . . ?
C00D C005 C007 C00H -1.48(19) . . . . ?
C00E C00A C00J O003 5.0(2) . . . . ?
C00E C00A C00J C00G -177.10(13) . . . . ?
C00F C008 C00C C006 175.25(10) . . . . ?
C00F C008 C00C C009 -7.13(17) . . . . ?
C00F C008 C00K C00E -177.21(12) . . . . ?
C00F C00I C00Q C00S -0.6(2) . . . . ?
C00F C00L C00R C00S -1.2(2) . . . . ?
C00G C00B C00N C00U -0.1(2) . . . . ?
C00G C00O C00T C00U 0.0(2) . . . . ?
C00H C00M C00P C00D -0.2(2) . . . . ?
C00H C00V C00X C00W -0.6(3) . . . . ?
C00I C00F C00L C00R -0.3(2) . . . . ?
C00I C00Q C00S C00R -0.9(3) . . . . ?
C00I C00Q C00S C00Y 178.82(18) . . . . ?
C00J C00A C00E C00K 178.32(12) . . . . ?
C00J C00G C00O C00T 179.28(13) . . . . ?
C00K C008 C00C C006 -2.97(17) . . . . ?
C00K C008 C00C C009 174.66(11) . . . . ?
C00K C008 C00F C00I -48.37(17) . . . . ?
C00K C008 C00F C00L 128.80(13) . . . . ?
C00L C00F C00I C00Q 1.3(2) . . . . ?
C00L C00R C00S C00Q 1.8(2) . . . . ?
C00L C00R C00S C00Y -177.90(18) . . . . ?
C00M C00H C00V C00X 178.31(18) . . . . ?
C00N C00B C00G C00J -179.29(11) . . . . ?
C00N C00B C00G C00O 0.45(19) . . . . ?
C00O C00G C00J O003 -4.9(2) . . . . ?
C00O C00G C00J C00A 177.18(13) . . . . ?
C00O C00T C00U C00N 0.4(2) . . . . ?
C00V C00H C00M C00P -179.80(15) . . . . ?
C00W N004 C007 C005 -179.91(16) . . . . ?
C00W N004 C007 C00H -1.1(2) . . . . ?
